data_4087851
loop_
_publ_author_name
'Li, Ping'
'de Bruin, Bas'
'Reek, Joost N. H.'
'Dzik, Wojciech I.'

_publ_section_title
;
 Photo- and Thermal Isomerization of (TP)Fe(CO)Cl2 [TP =
 Bis(2-diphenylphosphinophenyl)phenylphosphine]
;
_journal_issue 20
_journal_name_full Organometallics
_journal_page_first 5009
_journal_paper_doi 10.1021/acs.organomet.5b00644
_journal_volume 34
_journal_year 2015
_chemical_formula_sum 'C45 H37 Cl6 Fe O P3'
_chemical_formula_weight 955.20
_space_group_crystal_system monoclinic
_space_group_IT_number 14
_space_group_name_Hall '-P 2yn'
_space_group_name_H-M_alt 'P 1 21/n 1'
_atom_sites_solution_hydrogens geom
_audit_creation_method SHELXL-2014/7
_cell_angle_alpha 90
_cell_angle_beta 97.046(2)
_cell_angle_gamma 90
_cell_formula_units_Z 4
_cell_length_a 9.9523(6)
_cell_length_b 23.9480(14)
_cell_length_c 18.0094(10)
_cell_measurement_temperature 150(2)
_cell_volume 4259.9(4)
_computing_structure_refinement 'SHELXL-2014/7 (Sheldrick, 2014)'
_diffrn_ambient_temperature 150(2)
_diffrn_measured_fraction_theta_full 0.997
_diffrn_measured_fraction_theta_max 0.997
_diffrn_measurement_device_type 'PHOTON 50 CMOS detector'
_diffrn_radiation_type MoK\a
_diffrn_radiation_wavelength 0.71073
_diffrn_reflns_av_R_equivalents 0.1067
_diffrn_reflns_av_unetI/netI 0.0514
_diffrn_reflns_Laue_measured_fraction_full 0.997
_diffrn_reflns_Laue_measured_fraction_max 0.997
_diffrn_reflns_limit_h_max 11
_diffrn_reflns_limit_h_min -11
_diffrn_reflns_limit_k_max 28
_diffrn_reflns_limit_k_min -28
_diffrn_reflns_limit_l_max 21
_diffrn_reflns_limit_l_min -21
_diffrn_reflns_number 81511
_diffrn_reflns_point_group_measured_fraction_full 0.997
_diffrn_reflns_point_group_measured_fraction_max 0.997
_diffrn_reflns_theta_full 25.094
_diffrn_reflns_theta_max 25.094
_diffrn_reflns_theta_min 1.701
_diffrn_source 'sealed tube'
_exptl_absorpt_coefficient_mu 0.879
_exptl_absorpt_correction_T_max 0.93
_exptl_absorpt_correction_T_min 0.78
_exptl_absorpt_correction_type multi-scan
_exptl_absorpt_process_details 'SADABS V2014/5 (Bruker AXS Inc.)'
_exptl_crystal_colour red
_exptl_crystal_density_diffrn 1.489
_exptl_crystal_description needle
_exptl_crystal_F_000 1952
_exptl_crystal_size_max 0.300
_exptl_crystal_size_mid 0.100
_exptl_crystal_size_min 0.080
_refine_diff_density_max 0.673
_refine_diff_density_min -0.533
_refine_diff_density_rms 0.081
_refine_ls_extinction_method none
_refine_ls_goodness_of_fit_ref 1.056
_refine_ls_hydrogen_treatment constr
_refine_ls_matrix_type full
_refine_ls_number_parameters 525
_refine_ls_number_reflns 7556
_refine_ls_number_restraints 30
_refine_ls_restrained_S_all 1.085
_refine_ls_R_factor_all 0.0761
_refine_ls_R_factor_gt 0.0479
_refine_ls_shift/su_max 0.002
_refine_ls_shift/su_mean 0.000
_refine_ls_structure_factor_coef Fsqd
_refine_ls_weighting_details 'w=1/[\s^2^(Fo^2^)+(0.0450P)^2^+6.4575P] where P=(Fo^2^+2Fc^2^)/3'
_refine_ls_weighting_scheme calc
_refine_ls_wR_factor_gt 0.0984
_refine_ls_wR_factor_ref 0.1088
_reflns_Friedel_coverage 0.000
_reflns_number_gt 5611
_reflns_number_total 7556
_reflns_threshold_expression 'I > 2\s(I)'
_cod_data_source_file om5b00644_si_003.cif
_cod_data_source_block PLi220714_0m_a
_cod_original_sg_symbol_H-M 'P 21/n'
_cod_database_code 4087851
_shelx_shelxl_version_number 2014/7
_shelx_space_group_comment
;
The symmetry employed for this shelxl refinement is uniquely defined
by the following loop, which should always be used as a source of
symmetry information in preference to the above space-group names.
They are only intended as comments.
;
_shelx_estimated_absorpt_t_min 0.778
_shelx_estimated_absorpt_t_max 0.933

loop_
_space_group_symop_operation_xyz
'x, y, z'
'-x+1/2, y+1/2, -z+1/2'
'-x, -y, -z'
'x-1/2, -y-1/2, z-1/2'

loop_
_atom_site_label
_atom_site_type_symbol
_atom_site_fract_x
_atom_site_fract_y
_atom_site_fract_z
_atom_site_U_iso_or_equiv
_atom_site_adp_type
_atom_site_occupancy
_atom_site_site_symmetry_order
_atom_site_calc_flag
_atom_site_refinement_flags_posn
_atom_site_refinement_flags_adp
_atom_site_refinement_flags_occupancy
_atom_site_disorder_assembly
_atom_site_disorder_group
Fe1 Fe 0.70938(5) 0.13201(2) 0.79112(3) 0.01084(13) Uani 1 1 d . . . . .
P1 P 0.61035(9) 0.06351(4) 0.72544(5) 0.0127(2) Uani 1 1 d . . . . .
P2 P 0.64326(9) 0.08552(4) 0.88928(5) 0.0122(2) Uani 1 1 d . . . . .
P3 P 0.77697(9) 0.16220(4) 0.68383(5) 0.0126(2) Uani 1 1 d . . . . .
Cl1 Cl 0.82461(9) 0.20064(4) 0.86656(5) 0.0218(2) Uani 1 1 d . . . . .
Cl2 Cl 0.89815(8) 0.07239(4) 0.79636(5) 0.0174(2) Uani 1 1 d . . . . .
O1 O 0.4835(3) 0.20825(11) 0.77661(14) 0.0227(6) Uani 1 1 d . . . . .
C1 C 0.5708(4) 0.17710(15) 0.78241(18) 0.0145(8) Uani 1 1 d . . . . .
C11 C 0.4280(4) 0.06049(15) 0.69469(19) 0.0168(8) Uani 1 1 d . . . . .
C12 C 0.3490(4) 0.01500(17) 0.7111(2) 0.0259(9) Uani 1 1 d . . . . .
H12A H 0.3900 -0.0155 0.7390 0.031 Uiso 1 1 calc R U . . .
C13 C 0.2127(4) 0.01408(19) 0.6873(2) 0.0338(10) Uani 1 1 d . . . . .
H13A H 0.1601 -0.0172 0.6987 0.041 Uiso 1 1 calc R U . . .
C14 C 0.1515(4) 0.05780(19) 0.6471(2) 0.0332(10) Uani 1 1 d . . . . .
H14A H 0.0568 0.0570 0.6314 0.040 Uiso 1 1 calc R U . . .
C15 C 0.2278(4) 0.10271(18) 0.6297(2) 0.0359(11) Uani 1 1 d . . . . .
H15A H 0.1862 0.1327 0.6009 0.043 Uiso 1 1 calc R U . . .
C16 C 0.3655(4) 0.10431(16) 0.6540(2) 0.0249(9) Uani 1 1 d . . . . .
H16A H 0.4174 0.1358 0.6426 0.030 Uiso 1 1 calc R U . . .
C21 C 0.6351(3) 0.00113(14) 0.78362(19) 0.0148(7) Uani 1 1 d . . . . .
C22 C 0.6374(3) 0.01183(14) 0.86072(18) 0.0135(7) Uani 1 1 d . . . . .
C23 C 0.6459(4) -0.03237(15) 0.9106(2) 0.0187(8) Uani 1 1 d . . . . .
H23A H 0.6461 -0.0254 0.9626 0.022 Uiso 1 1 calc R U . . .
C24 C 0.6542(4) -0.08666(16) 0.8851(2) 0.0226(9) Uani 1 1 d . . . . .
H24A H 0.6602 -0.1168 0.9196 0.027 Uiso 1 1 calc R U . . .
C25 C 0.6539(4) -0.09695(16) 0.8101(2) 0.0263(9) Uani 1 1 d . . . . .
H25A H 0.6604 -0.1342 0.7929 0.032 Uiso 1 1 calc R U . . .
C26 C 0.6441(4) -0.05316(15) 0.7591(2) 0.0223(8) Uani 1 1 d . . . . .
H26A H 0.6435 -0.0606 0.7073 0.027 Uiso 1 1 calc R U . . .
C31 C 0.6832(3) 0.05732(14) 0.63763(18) 0.0145(7) Uani 1 1 d . . . . .
C32 C 0.7648(4) 0.10214(15) 0.61996(18) 0.0154(8) Uani 1 1 d . . . . .
C33 C 0.8221(4) 0.10115(16) 0.55330(19) 0.0204(8) Uani 1 1 d . . . . .
H33A H 0.8780 0.1312 0.5412 0.024 Uiso 1 1 calc R U . . .
C34 C 0.7979(4) 0.05643(17) 0.5044(2) 0.0273(9) Uani 1 1 d . . . . .
H34A H 0.8389 0.0555 0.4595 0.033 Uiso 1 1 calc R U . . .
C35 C 0.7145(4) 0.01326(17) 0.5209(2) 0.0303(10) Uani 1 1 d . . . . .
H35A H 0.6976 -0.0171 0.4870 0.036 Uiso 1 1 calc R U . . .
C36 C 0.6553(4) 0.01395(16) 0.5864(2) 0.0230(9) Uani 1 1 d . . . . .
H36A H 0.5954 -0.0152 0.5965 0.028 Uiso 1 1 calc R U . . .
C41 C 0.4725(3) 0.10430(15) 0.90784(18) 0.0144(7) Uani 1 1 d . . . . .
C42 C 0.4504(4) 0.15873(16) 0.93179(19) 0.0201(8) Uani 1 1 d . . . . .
H42A H 0.5245 0.1837 0.9424 0.024 Uiso 1 1 calc R U . . .
C43 C 0.3209(4) 0.17625(17) 0.9400(2) 0.0251(9) Uani 1 1 d . . . . .
H43A H 0.3067 0.2131 0.9571 0.030 Uiso 1 1 calc R U . . .
C44 C 0.2113(4) 0.14081(18) 0.9237(2) 0.0268(9) Uani 1 1 d . . . . .
H44A H 0.1224 0.1533 0.9289 0.032 Uiso 1 1 calc R U . . .
C45 C 0.2326(4) 0.08716(17) 0.8996(2) 0.0245(9) Uani 1 1 d . . . . .
H45A H 0.1578 0.0627 0.8879 0.029 Uiso 1 1 calc R U . . .
C46 C 0.3628(3) 0.06856(15) 0.89241(19) 0.0176(8) Uani 1 1 d . . . . .
H46A H 0.3766 0.0313 0.8769 0.021 Uiso 1 1 calc R U . . .
C51 C 0.7423(3) 0.08220(14) 0.98237(18) 0.0143(7) Uani 1 1 d . . . . .
C52 C 0.8779(4) 0.06765(15) 0.9879(2) 0.0193(8) Uani 1 1 d . . . . .
H52A H 0.9206 0.0637 0.9438 0.023 Uiso 1 1 calc R U . . .
C53 C 0.9515(4) 0.05875(16) 1.0573(2) 0.0242(9) Uani 1 1 d . . . . .
H53A H 1.0440 0.0481 1.0605 0.029 Uiso 1 1 calc R U . . .
C54 C 0.8913(4) 0.06521(16) 1.1217(2) 0.0254(9) Uani 1 1 d . . . . .
H54A H 0.9416 0.0585 1.1691 0.031 Uiso 1 1 calc R U . . .
C55 C 0.7581(4) 0.08148(17) 1.1168(2) 0.0276(9) Uani 1 1 d . . . . .
H55A H 0.7172 0.0872 1.1612 0.033 Uiso 1 1 calc R U . . .
C56 C 0.6829(4) 0.08966(16) 1.0475(2) 0.0218(8) Uani 1 1 d . . . . .
H56A H 0.5905 0.1004 1.0446 0.026 Uiso 1 1 calc R U . . .
C61 C 0.6639(3) 0.21359(15) 0.63431(19) 0.0159(8) Uani 1 1 d . . . . .
C62 C 0.5775(4) 0.20232(16) 0.5691(2) 0.0233(9) Uani 1 1 d . . . . .
H62A H 0.5800 0.1668 0.5457 0.028 Uiso 1 1 calc R U . . .
C63 C 0.4877(4) 0.24302(17) 0.5384(2) 0.0293(10) Uani 1 1 d . . . . .
H63A H 0.4282 0.2349 0.4943 0.035 Uiso 1 1 calc R U . . .
C64 C 0.4842(4) 0.29458(16) 0.5708(2) 0.0273(9) Uani 1 1 d . . . . .
H64A H 0.4228 0.3221 0.5492 0.033 Uiso 1 1 calc R U . . .
C65 C 0.5702(4) 0.30665(16) 0.6354(2) 0.0252(9) Uani 1 1 d . . . . .
H65A H 0.5681 0.3424 0.6580 0.030 Uiso 1 1 calc R U . . .
C66 C 0.6588(4) 0.26622(15) 0.6666(2) 0.0212(8) Uani 1 1 d . . . . .
H66A H 0.7174 0.2745 0.7109 0.025 Uiso 1 1 calc R U . . .
C71 C 0.9419(4) 0.19531(15) 0.68108(19) 0.0166(8) Uani 1 1 d . . . . .
C72 C 0.9634(4) 0.23158(16) 0.6231(2) 0.0244(9) Uani 1 1 d . . . . .
H72A H 0.8929 0.2380 0.5835 0.029 Uiso 1 1 calc R U . . .
C73 C 1.0866(4) 0.25835(18) 0.6228(2) 0.0308(10) Uani 1 1 d . . . . .
H73A H 1.1005 0.2827 0.5828 0.037 Uiso 1 1 calc R U . . .
C74 C 1.1892(4) 0.24975(17) 0.6803(2) 0.0288(10) Uani 1 1 d . . . . .
H74A H 1.2737 0.2681 0.6801 0.035 Uiso 1 1 calc R U . . .
C75 C 1.1684(4) 0.21439(17) 0.7380(2) 0.0255(9) Uani 1 1 d . . . . .
H75A H 1.2388 0.2087 0.7780 0.031 Uiso 1 1 calc R U . . .
C76 C 1.0461(3) 0.18699(16) 0.7385(2) 0.0199(8) Uani 1 1 d . . . . .
H76A H 1.0334 0.1624 0.7784 0.024 Uiso 1 1 calc R U . . .
C2 C 1.0803(6) 0.1760(2) 0.3595(3) 0.0610(7) Uani 1 1 d . U . . .
H2A H 0.9921 0.1948 0.3465 0.073 Uiso 1 1 calc R U . A 1
H2B H 1.1540 0.1968 0.3397 0.073 Uiso 1 1 calc R U . A 1
Cl3 Cl 1.07771(16) 0.10478(6) 0.33791(10) 0.0703(4) Uani 1 1 d . U . . .
Cl4A Cl 1.118(2) 0.1576(11) 0.4601(11) 0.0622(10) Uani 0.076(4) 1 d . U P B 1
Cl4B Cl 1.0708(2) 0.18956(8) 0.45367(9) 0.0619(5) Uani 0.924(4) 1 d . U P B 2
C3 C 0.5619(6) 0.1872(2) 0.3526(4) 0.0664(17) Uani 1 1 d . . . . .
H3A H 0.5342 0.1894 0.2980 0.080 Uiso 1 1 calc R U . C 1
H3B H 0.5551 0.2253 0.3731 0.080 Uiso 1 1 calc R U . C 1
Cl5 Cl 0.44571(14) 0.14405(5) 0.39188(7) 0.0530(3) Uani 1 1 d . . . . .
Cl6A Cl 0.7225(7) 0.1675(8) 0.3668(13) 0.081(5) Uani 0.38(3) 1 d . U P D 1
Cl6B Cl 0.7024(9) 0.1467(3) 0.3316(6) 0.0734(19) Uani 0.62(3) 1 d . U P D 2

loop_
_atom_site_aniso_label
_atom_site_aniso_U_11
_atom_site_aniso_U_22
_atom_site_aniso_U_33
_atom_site_aniso_U_23
_atom_site_aniso_U_13
_atom_site_aniso_U_12
Fe1 0.0089(3) 0.0118(3) 0.0113(2) 0.0006(2) -0.00079(18) -0.0003(2)
P1 0.0128(5) 0.0120(4) 0.0128(4) 0.0004(4) -0.0004(4) -0.0002(4)
P2 0.0111(5) 0.0136(5) 0.0116(4) 0.0006(4) 0.0002(3) -0.0008(4)
P3 0.0118(5) 0.0132(4) 0.0123(4) 0.0029(4) -0.0010(3) 0.0006(4)
Cl1 0.0203(5) 0.0237(5) 0.0208(5) -0.0047(4) -0.0005(4) -0.0058(4)
Cl2 0.0114(4) 0.0202(5) 0.0201(4) 0.0040(4) 0.0003(3) 0.0031(3)
O1 0.0151(14) 0.0219(14) 0.0314(15) 0.0017(12) 0.0046(11) 0.0058(12)
C1 0.017(2) 0.0168(19) 0.0091(17) -0.0035(14) 0.0002(14) -0.0102(16)
C11 0.0152(19) 0.0181(19) 0.0165(18) -0.0054(15) -0.0006(15) 0.0010(15)
C12 0.022(2) 0.031(2) 0.023(2) 0.0052(18) -0.0038(16) -0.0057(18)
C13 0.022(2) 0.045(3) 0.034(2) 0.003(2) 0.0013(19) -0.011(2)
C14 0.016(2) 0.044(3) 0.038(2) -0.016(2) -0.0049(18) 0.001(2)
C15 0.031(3) 0.027(2) 0.045(3) -0.006(2) -0.015(2) 0.011(2)
C16 0.022(2) 0.0168(19) 0.033(2) -0.0032(17) -0.0076(17) -0.0010(17)
C21 0.0114(18) 0.0143(18) 0.0180(18) 0.0013(15) -0.0016(14) -0.0010(14)
C22 0.0074(17) 0.0160(18) 0.0166(18) 0.0009(14) -0.0001(14) -0.0010(14)
C23 0.0158(19) 0.023(2) 0.0173(19) 0.0047(16) 0.0014(15) 0.0013(16)
C24 0.022(2) 0.021(2) 0.025(2) 0.0106(17) 0.0007(16) -0.0011(17)
C25 0.033(2) 0.0106(19) 0.035(2) 0.0005(17) 0.0009(18) 0.0019(17)
C26 0.025(2) 0.022(2) 0.0193(19) -0.0013(16) 0.0000(16) 0.0031(17)
C31 0.0153(19) 0.0135(18) 0.0142(17) 0.0015(14) -0.0002(14) 0.0021(15)
C32 0.0169(19) 0.0180(18) 0.0099(17) 0.0004(14) -0.0045(14) 0.0072(15)
C33 0.020(2) 0.024(2) 0.0175(19) 0.0052(16) 0.0035(15) 0.0028(17)
C34 0.033(2) 0.033(2) 0.0160(19) -0.0014(17) 0.0062(17) 0.004(2)
C35 0.047(3) 0.027(2) 0.017(2) -0.0077(17) 0.0028(18) 0.003(2)
C36 0.030(2) 0.018(2) 0.020(2) -0.0026(16) 0.0004(16) -0.0006(17)
C41 0.0106(18) 0.0228(19) 0.0093(17) 0.0028(14) -0.0004(13) 0.0012(15)
C42 0.021(2) 0.025(2) 0.0144(18) -0.0021(16) 0.0017(15) -0.0001(17)
C43 0.031(2) 0.026(2) 0.019(2) 0.0022(17) 0.0077(17) 0.0109(18)
C44 0.018(2) 0.044(3) 0.019(2) 0.0077(18) 0.0030(16) 0.0138(19)
C45 0.0120(19) 0.037(2) 0.024(2) 0.0039(18) 0.0004(16) -0.0033(17)
C46 0.0155(19) 0.021(2) 0.0157(18) 0.0050(15) -0.0006(15) -0.0002(16)
C51 0.0178(19) 0.0113(17) 0.0126(17) 0.0028(14) -0.0021(14) -0.0026(15)
C52 0.020(2) 0.020(2) 0.0167(18) -0.0042(15) -0.0011(15) -0.0005(16)
C53 0.022(2) 0.019(2) 0.029(2) -0.0022(17) -0.0079(17) -0.0006(17)
C54 0.032(2) 0.023(2) 0.018(2) 0.0048(17) -0.0110(17) -0.0059(18)
C55 0.034(2) 0.034(2) 0.0141(19) 0.0016(17) 0.0006(17) -0.0127(19)
C56 0.019(2) 0.027(2) 0.0193(19) 0.0011(16) 0.0031(16) -0.0031(17)
C61 0.0134(18) 0.0188(19) 0.0151(18) 0.0049(15) 0.0003(14) 0.0002(15)
C62 0.027(2) 0.020(2) 0.022(2) 0.0019(16) -0.0019(17) 0.0052(17)
C63 0.030(2) 0.030(2) 0.024(2) 0.0015(18) -0.0103(18) 0.0039(19)
C64 0.025(2) 0.022(2) 0.033(2) 0.0115(18) -0.0028(18) 0.0053(17)
C65 0.024(2) 0.017(2) 0.034(2) 0.0048(17) 0.0005(18) 0.0014(17)
C66 0.019(2) 0.021(2) 0.021(2) 0.0015(16) -0.0049(16) -0.0022(16)
C71 0.0163(19) 0.0174(19) 0.0169(18) 0.0002(15) 0.0045(15) -0.0026(15)
C72 0.024(2) 0.028(2) 0.020(2) 0.0068(17) -0.0015(16) -0.0061(18)
C73 0.029(2) 0.036(2) 0.029(2) 0.0109(19) 0.0075(19) -0.0113(19)
C74 0.018(2) 0.034(2) 0.035(2) -0.0020(19) 0.0059(18) -0.0119(18)
C75 0.015(2) 0.033(2) 0.028(2) 0.0020(18) 0.0006(16) -0.0032(17)
C76 0.0131(19) 0.026(2) 0.0205(19) 0.0029(16) 0.0028(15) 0.0027(16)
C2 0.0749(14) 0.0519(14) 0.0607(13) -0.0049(13) 0.0263(13) -0.0028(13)
Cl3 0.0656(9) 0.0565(8) 0.0912(10) -0.0203(8) 0.0187(8) -0.0016(7)
Cl4A 0.0820(18) 0.0527(18) 0.0567(17) -0.0013(17) 0.0275(17) -0.0033(17)
Cl4B 0.0873(11) 0.0521(11) 0.0515(8) 0.0027(7) 0.0300(8) -0.0052(9)
C3 0.064(4) 0.047(3) 0.095(5) -0.005(3) 0.034(3) -0.003(3)
Cl5 0.0632(9) 0.0435(7) 0.0526(8) -0.0182(6) 0.0089(6) -0.0177(6)
Cl6A 0.043(3) 0.086(7) 0.111(9) 0.050(7) 0.002(4) 0.015(3)
Cl6B 0.069(3) 0.067(3) 0.087(4) 0.021(3) 0.022(3) 0.024(2)

loop_
_atom_type_symbol
_atom_type_description
_atom_type_scat_dispersion_real
_atom_type_scat_dispersion_imag
_atom_type_scat_source
C C 0.0033 0.0016 'International Tables Vol C Tables 4.2.6.8 and 6.1.1.4'
H H 0.0000 0.0000 'International Tables Vol C Tables 4.2.6.8 and 6.1.1.4'
O O 0.0106 0.0060 'International Tables Vol C Tables 4.2.6.8 and 6.1.1.4'
P P 0.1023 0.0942 'International Tables Vol C Tables 4.2.6.8 and 6.1.1.4'
Cl Cl 0.1484 0.1585 'International Tables Vol C Tables 4.2.6.8 and 6.1.1.4'
Fe Fe 0.3463 0.8444 'International Tables Vol C Tables 4.2.6.8 and 6.1.1.4'

loop_
_geom_angle_atom_site_label_1
_geom_angle_atom_site_label_2
_geom_angle_atom_site_label_3
_geom_angle
C1 Fe1 P1 96.73(11)
C1 Fe1 P3 92.31(11)
P1 Fe1 P3 86.49(4)
C1 Fe1 P2 94.17(11)
P1 Fe1 P2 84.15(4)
P3 Fe1 P2 169.17(4)
C1 Fe1 Cl1 86.73(11)
P1 Fe1 Cl1 175.93(4)
P3 Fe1 Cl1 95.53(4)
P2 Fe1 Cl1 93.50(4)
C1 Fe1 Cl2 176.97(11)
P1 Fe1 Cl2 82.59(4)
P3 Fe1 Cl2 84.70(3)
P2 Fe1 Cl2 88.70(3)
Cl1 Fe1 Cl2 94.06(4)
C21 P1 C31 113.02(16)
C21 P1 C11 101.56(16)
C31 P1 C11 102.65(16)
C21 P1 Fe1 106.48(11)
C31 P1 Fe1 109.22(12)
C11 P1 Fe1 123.87(12)
C41 P2 C22 106.80(16)
C41 P2 C51 104.49(15)
C22 P2 C51 102.06(15)
C41 P2 Fe1 112.90(11)
C22 P2 Fe1 104.91(11)
C51 P2 Fe1 124.10(11)
C61 P3 C71 101.31(16)
C61 P3 C32 103.47(16)
C71 P3 C32 108.24(16)
C61 P3 Fe1 113.97(12)
C71 P3 Fe1 121.88(12)
C32 P3 Fe1 106.47(12)
O1 C1 Fe1 177.4(3)
C16 C11 C12 118.5(3)
C16 C11 P1 119.6(3)
C12 C11 P1 121.9(3)
C13 C12 C11 120.4(4)
C13 C12 H12A 119.8
C11 C12 H12A 119.8
C12 C13 C14 120.7(4)
C12 C13 H13A 119.6
C14 C13 H13A 119.6
C13 C14 C15 119.7(4)
C13 C14 H14A 120.2
C15 C14 H14A 120.2
C14 C15 C16 120.1(4)
C14 C15 H15A 119.9
C16 C15 H15A 119.9
C11 C16 C15 120.6(4)
C11 C16 H16A 119.7
C15 C16 H16A 119.7
C26 C21 C22 119.5(3)
C26 C21 P1 126.7(3)
C22 C21 P1 113.7(3)
C23 C22 C21 119.5(3)
C23 C22 P2 123.7(3)
C21 C22 P2 116.5(2)
C22 C23 C24 120.3(3)
C22 C23 H23A 119.9
C24 C23 H23A 119.9
C25 C24 C23 120.1(3)
C25 C24 H24A 119.9
C23 C24 H24A 119.9
C24 C25 C26 120.4(4)
C24 C25 H25A 119.8
C26 C25 H25A 119.8
C21 C26 C25 120.2(3)
C21 C26 H26A 119.9
C25 C26 H26A 119.9
C36 C31 C32 119.5(3)
C36 C31 P1 124.5(3)
C32 C31 P1 115.9(3)
C33 C32 C31 119.5(3)
C33 C32 P3 123.5(3)
C31 C32 P3 116.9(3)
C34 C33 C32 120.1(4)
C34 C33 H33A 119.9
C32 C33 H33A 119.9
C35 C34 C33 120.3(4)
C35 C34 H34A 119.9
C33 C34 H34A 119.9
C34 C35 C36 120.3(4)
C34 C35 H35A 119.9
C36 C35 H35A 119.9
C35 C36 C31 120.2(4)
C35 C36 H36A 119.9
C31 C36 H36A 119.9
C46 C41 C42 119.1(3)
C46 C41 P2 122.5(3)
C42 C41 P2 118.1(3)
C43 C42 C41 120.0(4)
C43 C42 H42A 120.0
C41 C42 H42A 120.0
C42 C43 C44 120.8(4)
C42 C43 H43A 119.6
C44 C43 H43A 119.6
C45 C44 C43 119.3(4)
C45 C44 H44A 120.3
C43 C44 H44A 120.3
C44 C45 C46 120.5(4)
C44 C45 H45A 119.7
C46 C45 H45A 119.7
C41 C46 C45 120.2(3)
C41 C46 H46A 119.9
C45 C46 H46A 119.9
C52 C51 C56 118.9(3)
C52 C51 P2 119.0(3)
C56 C51 P2 121.9(3)
C51 C52 C53 120.4(3)
C51 C52 H52A 119.8
C53 C52 H52A 119.8
C54 C53 C52 120.3(4)
C54 C53 H53A 119.8
C52 C53 H53A 119.8
C55 C54 C53 119.6(3)
C55 C54 H54A 120.2
C53 C54 H54A 120.2
C54 C55 C56 120.4(4)
C54 C55 H55A 119.8
C56 C55 H55A 119.8
C51 C56 C55 120.2(4)
C51 C56 H56A 119.9
C55 C56 H56A 119.9
C66 C61 C62 118.5(3)
C66 C61 P3 117.3(3)
C62 C61 P3 124.1(3)
C63 C62 C61 120.0(4)
C63 C62 H62A 120.0
C61 C62 H62A 120.0
C64 C63 C62 120.7(4)
C64 C63 H63A 119.6
C62 C63 H63A 119.6
C63 C64 C65 120.1(4)
C63 C64 H64A 120.0
C65 C64 H64A 120.0
C66 C65 C64 119.5(4)
C66 C65 H65A 120.3
C64 C65 H65A 120.3
C65 C66 C61 121.2(3)
C65 C66 H66A 119.4
C61 C66 H66A 119.4
C76 C71 C72 118.6(3)
C76 C71 P3 120.6(3)
C72 C71 P3 120.7(3)
C73 C72 C71 120.6(4)
C73 C72 H72A 119.7
C71 C72 H72A 119.7
C74 C73 C72 120.2(4)
C74 C73 H73A 119.9
C72 C73 H73A 119.9
C75 C74 C73 119.6(4)
C75 C74 H74A 120.2
C73 C74 H74A 120.2
C74 C75 C76 120.7(4)
C74 C75 H75A 119.7
C76 C75 H75A 119.7
C75 C76 C71 120.3(3)
C75 C76 H76A 119.8
C71 C76 H76A 119.8
Cl4B C2 Cl3 113.5(3)
Cl3 C2 Cl4A 89.0(8)
Cl3 C2 H2A 113.8
Cl4A C2 H2A 113.8
Cl3 C2 H2B 113.8
Cl4A C2 H2B 113.8
H2A C2 H2B 111.0
Cl6A C3 Cl5 116.1(4)
Cl5 C3 Cl6B 109.7(4)
Cl6A C3 H3A 108.3
Cl5 C3 H3A 108.3
Cl6A C3 H3B 108.3
Cl5 C3 H3B 108.3
H3A C3 H3B 107.4

loop_
_geom_bond_atom_site_label_1
_geom_bond_atom_site_label_2
_geom_bond_distance
Fe1 C1 1.743(4)
Fe1 P1 2.1852(10)
Fe1 P3 2.2422(10)
Fe1 P2 2.2547(10)
Fe1 Cl1 2.3410(10)
Fe1 Cl2 2.3523(9)
P1 C21 1.824(3)
P1 C31 1.825(3)
P1 C11 1.833(4)
P2 C41 1.828(3)
P2 C22 1.837(4)
P2 C51 1.839(3)
P3 C61 1.825(3)
P3 C71 1.829(4)
P3 C32 1.836(4)
O1 C1 1.141(4)
C11 C16 1.383(5)
C11 C12 1.396(5)
C12 C13 1.372(6)
C12 H12A 0.9500
C13 C14 1.372(6)
C13 H13A 0.9500
C14 C15 1.375(6)
C14 H14A 0.9500
C15 C16 1.387(6)
C15 H15A 0.9500
C16 H16A 0.9500
C21 C26 1.379(5)
C21 C22 1.410(5)
C22 C23 1.384(5)
C23 C24 1.385(5)
C23 H23A 0.9500
C24 C25 1.373(5)
C24 H24A 0.9500
C25 C26 1.389(5)
C25 H25A 0.9500
C26 H26A 0.9500
C31 C36 1.395(5)
C31 C32 1.406(5)
C32 C33 1.391(5)
C33 C34 1.388(5)
C33 H33A 0.9500
C34 C35 1.380(6)
C34 H34A 0.9500
C35 C36 1.382(5)
C35 H35A 0.9500
C36 H36A 0.9500
C41 C46 1.389(5)
C41 C42 1.399(5)
C42 C43 1.380(5)
C42 H42A 0.9500
C43 C44 1.384(6)
C43 H43A 0.9500
C44 C45 1.381(6)
C44 H44A 0.9500
C45 C46 1.391(5)
C45 H45A 0.9500
C46 H46A 0.9500
C51 C52 1.385(5)
C51 C56 1.388(5)
C52 C53 1.385(5)
C52 H52A 0.9500
C53 C54 1.378(5)
C53 H53A 0.9500
C54 C55 1.374(6)
C54 H54A 0.9500
C55 C56 1.389(5)
C55 H55A 0.9500
C56 H56A 0.9500
C61 C66 1.391(5)
C61 C62 1.394(5)
C62 C63 1.391(5)
C62 H62A 0.9500
C63 C64 1.369(6)
C63 H63A 0.9500
C64 C65 1.386(5)
C64 H64A 0.9500
C65 C66 1.382(5)
C65 H65A 0.9500
C66 H66A 0.9500
C71 C76 1.387(5)
C71 C72 1.395(5)
C72 C73 1.385(5)
C72 H72A 0.9500
C73 C74 1.377(6)
C73 H73A 0.9500
C74 C75 1.377(5)
C74 H74A 0.9500
C75 C76 1.384(5)
C75 H75A 0.9500
C76 H76A 0.9500
C2 Cl4B 1.740(5)
C2 Cl3 1.748(6)
C2 Cl4A 1.86(2)
C2 H2A 0.9900
C2 H2B 0.9900
C3 Cl6A 1.656(9)
C3 Cl5 1.762(5)
C3 Cl6B 1.780(7)
C3 H3A 0.9900
C3 H3B 0.9900

loop_
_geom_torsion_atom_site_label_1
_geom_torsion_atom_site_label_2
_geom_torsion_atom_site_label_3
_geom_torsion_atom_site_label_4
_geom_torsion
C21 P1 C11 C16 174.0(3)
C31 P1 C11 C16 -68.9(3)
Fe1 P1 C11 C16 55.0(3)
C21 P1 C11 C12 -5.9(3)
C31 P1 C11 C12 111.1(3)
Fe1 P1 C11 C12 -125.0(3)
C16 C11 C12 C13 0.0(6)
P1 C11 C12 C13 180.0(3)
C11 C12 C13 C14 -0.2(6)
C12 C13 C14 C15 0.8(7)
C13 C14 C15 C16 -1.3(6)
C12 C11 C16 C15 -0.5(6)
P1 C11 C16 C15 179.5(3)
C14 C15 C16 C11 1.2(6)
C31 P1 C21 C26 -30.5(4)
C11 P1 C21 C26 78.8(4)
Fe1 P1 C21 C26 -150.4(3)
C31 P1 C21 C22 153.1(2)
C11 P1 C21 C22 -97.7(3)
Fe1 P1 C21 C22 33.2(3)
C26 C21 C22 C23 -1.2(5)
P1 C21 C22 C23 175.5(3)
C26 C21 C22 P2 173.7(3)
P1 C21 C22 P2 -9.6(3)
C41 P2 C22 C23 -82.3(3)
C51 P2 C22 C23 27.1(3)
Fe1 P2 C22 C23 157.6(3)
C41 P2 C22 C21 103.0(3)
C51 P2 C22 C21 -147.6(3)
Fe1 P2 C22 C21 -17.0(3)
C21 C22 C23 C24 0.9(5)
P2 C22 C23 C24 -173.6(3)
C22 C23 C24 C25 -0.1(6)
C23 C24 C25 C26 -0.5(6)
C22 C21 C26 C25 0.6(6)
P1 C21 C26 C25 -175.6(3)
C24 C25 C26 C21 0.3(6)
C21 P1 C31 C36 53.7(4)
C11 P1 C31 C36 -54.9(3)
Fe1 P1 C31 C36 172.0(3)
C21 P1 C31 C32 -131.0(3)
C11 P1 C31 C32 120.4(3)
Fe1 P1 C31 C32 -12.7(3)
C36 C31 C32 C33 -3.3(5)
P1 C31 C32 C33 -178.8(3)
C36 C31 C32 P3 171.5(3)
P1 C31 C32 P3 -4.1(4)
C61 P3 C32 C33 72.4(3)
C71 P3 C32 C33 -34.5(3)
Fe1 P3 C32 C33 -167.2(3)
C61 P3 C32 C31 -102.1(3)
C71 P3 C32 C31 151.0(3)
Fe1 P3 C32 C31 18.4(3)
C31 C32 C33 C34 0.5(5)
P3 C32 C33 C34 -173.8(3)
C32 C33 C34 C35 1.4(6)
C33 C34 C35 C36 -0.6(6)
C34 C35 C36 C31 -2.2(6)
C32 C31 C36 C35 4.1(5)
P1 C31 C36 C35 179.3(3)
C22 P2 C41 C46 -7.1(3)
C51 P2 C41 C46 -114.7(3)
Fe1 P2 C41 C46 107.7(3)
C22 P2 C41 C42 179.1(3)
C51 P2 C41 C42 71.5(3)
Fe1 P2 C41 C42 -66.1(3)
C46 C41 C42 C43 0.2(5)
P2 C41 C42 C43 174.2(3)
C41 C42 C43 C44 -1.0(5)
C42 C43 C44 C45 0.7(6)
C43 C44 C45 C46 0.5(5)
C42 C41 C46 C45 1.0(5)
P2 C41 C46 C45 -172.7(3)
C44 C45 C46 C41 -1.4(5)
C41 P2 C51 C52 178.8(3)
C22 P2 C51 C52 67.6(3)
Fe1 P2 C51 C52 -49.9(3)
C41 P2 C51 C56 3.8(3)
C22 P2 C51 C56 -107.3(3)
Fe1 P2 C51 C56 135.1(3)
C56 C51 C52 C53 2.3(5)
P2 C51 C52 C53 -172.9(3)
C51 C52 C53 C54 -1.1(6)
C52 C53 C54 C55 -1.1(6)
C53 C54 C55 C56 2.1(6)
C52 C51 C56 C55 -1.3(5)
P2 C51 C56 C55 173.7(3)
C54 C55 C56 C51 -0.9(6)
C71 P3 C61 C66 -63.2(3)
C32 P3 C61 C66 -175.3(3)
Fe1 P3 C61 C66 69.5(3)
C71 P3 C61 C62 120.7(3)
C32 P3 C61 C62 8.6(4)
Fe1 P3 C61 C62 -106.6(3)
C66 C61 C62 C63 -0.8(6)
P3 C61 C62 C63 175.3(3)
C61 C62 C63 C64 0.9(6)
C62 C63 C64 C65 -0.4(6)
C63 C64 C65 C66 -0.2(6)
C64 C65 C66 C61 0.2(6)
C62 C61 C66 C65 0.3(5)
P3 C61 C66 C65 -176.1(3)
C61 P3 C71 C76 148.8(3)
C32 P3 C71 C76 -102.8(3)
Fe1 P3 C71 C76 21.0(4)
C61 P3 C71 C72 -28.1(3)
C32 P3 C71 C72 80.4(3)
Fe1 P3 C71 C72 -155.8(3)
C76 C71 C72 C73 0.5(6)
P3 C71 C72 C73 177.4(3)
C71 C72 C73 C74 -0.6(6)
C72 C73 C74 C75 0.0(6)
C73 C74 C75 C76 0.6(6)
C74 C75 C76 C71 -0.7(6)
C72 C71 C76 C75 0.2(5)
P3 C71 C76 C75 -176.7(3)
